data_4306012
loop_
_publ_author_name
'Ranjan Patra'
'Arvind Chaudhary'
'Sudip Kumar Ghosh'
'Sankar Prasad Rath'

_publ_contact_author_address
;Department of Chemistry
Indian Institute of Technology Kanpur
Kanpur-208016, INDIA
;
_publ_contact_author_email sprath@iitk.ac.in
_publ_contact_author_fax 91-512-2597436
_publ_contact_author_name 'Dr. Sankar Prasad Rath'
_publ_contact_author_phone 91-512-2597251
_publ_section_title
;
Modulation of Metal Displacements in a Saddle Distorted Macrocycle:
Synthesis, Structure, and Properties of High-Spin Fe(III) Porphyrins and
Implications for the Hemoproteins
;
_journal_name_full 'Inorganic Chemistry'
_journal_page_first 8324
_journal_page_last 8335
_journal_paper_doi 10.1021/ic800944q
_journal_volume 47
_journal_year 2008
_chemical_formula_sum 'C44 H60 Cl Fe N8 O16'
_chemical_formula_weight 1048.30
_chemical_name_common Fe(tn-OEP)(OH2)2.(ClO4).(THF)2
_chemical_name_systematic
; 
 ? 
;
_space_group_IT_number 2
_symmetry_cell_setting triclinic
_symmetry_space_group_name_Hall '-P 1'
_symmetry_space_group_name_H-M 'P -1'
_atom_sites_solution_hydrogens geom
_atom_sites_solution_primary direct
_atom_sites_solution_secondary difmap
_audit_creation_method SHELXL-97
_cell_angle_alpha 94.909(2)
_cell_angle_beta 97.976(2)
_cell_angle_gamma 98.321(2)
_cell_formula_units_Z 2
_cell_length_a 9.7589(15)
_cell_length_b 10.3685(16)
_cell_length_c 24.456(4)
_cell_measurement_reflns_used 999
_cell_measurement_temperature 100(2)
_cell_measurement_theta_max 27.0
_cell_measurement_theta_min 2.3
_cell_volume 2410.7(7)
_computing_cell_refinement 'Bruker SAINT'
_computing_data_collection 'Bruker APEX'
_computing_data_reduction 'Bruker SAINT'
_computing_molecular_graphics 'SHELXL 5.1, XP (Sheldrick, 1994)'
_computing_publication_material 'SHELXS-97 (Sheldrick, 1990)'
_computing_structure_refinement 'SHELXL-97 (Sheldrick, 1997)'
_computing_structure_solution 'SHELXS-97 (Sheldrick, 1990)'
_diffrn_ambient_temperature 100(2)
_diffrn_measured_fraction_theta_full 0.922
_diffrn_measured_fraction_theta_max 0.922
_diffrn_measurement_device_type 'Bruker SMART APEX'
_diffrn_measurement_method \w
_diffrn_radiation_monochromator graphite
_diffrn_radiation_source 'fine-focus sealed tube'
_diffrn_radiation_type MoK\a
_diffrn_radiation_wavelength 0.71073
_diffrn_reflns_av_R_equivalents 0.0333
_diffrn_reflns_av_sigmaI/netI 0.0635
_diffrn_reflns_limit_h_max 11
_diffrn_reflns_limit_h_min -10
_diffrn_reflns_limit_k_max 9
_diffrn_reflns_limit_k_min -12
_diffrn_reflns_limit_l_max 29
_diffrn_reflns_limit_l_min -29
_diffrn_reflns_number 11792
_diffrn_reflns_theta_full 25.50
_diffrn_reflns_theta_max 25.50
_diffrn_reflns_theta_min 2.25
_diffrn_standards_number 0
_exptl_absorpt_coefficient_mu 0.447
_exptl_absorpt_correction_T_max 0.896
_exptl_absorpt_correction_T_min 0.814
_exptl_absorpt_correction_type multi-scan
_exptl_absorpt_process_details SADBAS
_exptl_crystal_colour 'Dark brown'
_exptl_crystal_density_diffrn 1.444
_exptl_crystal_density_method 'not measured'
_exptl_crystal_description Block
_exptl_crystal_F_000 1102
_exptl_crystal_size_max 0.44
_exptl_crystal_size_mid 0.30
_exptl_crystal_size_min 0.23
_refine_diff_density_max 1.021
_refine_diff_density_min -0.428
_refine_diff_density_rms 0.079
_refine_ls_extinction_method none
_refine_ls_goodness_of_fit_ref 1.035
_refine_ls_hydrogen_treatment constr
_refine_ls_matrix_type full
_refine_ls_number_parameters 648
_refine_ls_number_reflns 8283
_refine_ls_number_restraints 6
_refine_ls_restrained_S_all 1.034
_refine_ls_R_factor_all 0.0654
_refine_ls_R_factor_gt 0.0514
_refine_ls_shift/su_max 0.002
_refine_ls_shift/su_mean 0.000
_refine_ls_structure_factor_coef Fsqd
_refine_ls_weighting_details 'calc w=1/[\s^2^(Fo^2^)+(0.0870P)^2^+0.0000P] where P=(Fo^2^+2Fc^2^)/3'
_refine_ls_weighting_scheme calc
_refine_ls_wR_factor_gt 0.1354
_refine_ls_wR_factor_ref 0.1470
_reflns_number_gt 6538
_reflns_number_total 8283
_reflns_threshold_expression >2sigma(I)
_cod_data_source_file ic800944q_si_002.cif
_cod_data_source_block 13novb
_cod_depositor_comments
;
The following automatic conversions were performed:
'_symmetry_cell_setting' value 'Triclinic' changed to 'triclinic'
according to '/home/saulius/struct/CIF-dictionaries/cif_core.dic'
dictionary named 'cif_core.dic' version 2.4.1 from 2010-06-29.

Automatic conversion script
Id: cif_fix_enum 1527 2010-12-29 10:47:43Z saulius 
;
_cod_original_cell_volume 2410.7(6)
_cod_database_code 4306012

loop_
_symmetry_equiv_pos_as_xyz
'x, y, z'
'-x, -y, -z'

loop_
_atom_site_label
_atom_site_type_symbol
_atom_site_fract_x
_atom_site_fract_y
_atom_site_fract_z
_atom_site_U_iso_or_equiv
_atom_site_adp_type
_atom_site_occupancy
_atom_site_symmetry_multiplicity
_atom_site_calc_flag
_atom_site_refinement_flags
_atom_site_disorder_assembly
_atom_site_disorder_group
Fe1 Fe 0.19807(4) 0.20776(3) 0.256678(15) 0.01485(13) Uani 1 1 d . . .
O1 O -0.0378(2) -0.06874(19) 0.05544(8) 0.0255(5) Uani 1 1 d . . .
O2 O 0.1029(2) -0.20036(18) 0.08509(8) 0.0255(5) Uani 1 1 d . . .
O3 O 0.3941(3) 0.5638(2) 0.11644(9) 0.0399(6) Uani 1 1 d . . .
O4 O 0.5850(2) 0.5271(2) 0.16580(10) 0.0393(6) Uani 1 1 d . . .
O5 O 0.1906(2) 0.5715(2) 0.43393(10) 0.0348(5) Uani 1 1 d . . .
O6 O 0.4150(2) 0.5718(2) 0.44022(9) 0.0371(6) Uani 1 1 d . . .
O7 O -0.1186(2) -0.0866(2) 0.38579(9) 0.0326(5) Uani 1 1 d . . .
O8 O 0.0405(2) -0.2081(2) 0.37404(9) 0.0312(5) Uani 1 1 d . . .
O9 O 0.01876(18) 0.28444(17) 0.23045(8) 0.0203(4) Uani 1 1 d D . .
H9A H 0.0257 0.2850 0.1958 0.024 Uiso 1 1 d D . .
H9B H -0.0574 0.2346 0.2336 0.024 Uiso 1 1 d D . .
O10 O 0.37735(18) 0.13076(17) 0.28255(7) 0.0189(4) Uani 1 1 d D . .
H10A H 0.4229 0.1778 0.3110 0.023 Uiso 1 1 d D . .
H10B H 0.4242 0.1090 0.2572 0.023 Uiso 1 1 d D . .
N1 N 0.0865(2) 0.0207(2) 0.23892(9) 0.0156(5) Uani 1 1 d . . .
N2 N 0.2421(2) 0.2008(2) 0.17666(9) 0.0143(5) Uani 1 1 d . . .
N3 N 0.3021(2) 0.3985(2) 0.27375(9) 0.0158(5) Uani 1 1 d . . .
N4 N 0.1627(2) 0.2106(2) 0.33765(9) 0.0165(5) Uani 1 1 d . . .
N5 N 0.0509(2) -0.0994(2) 0.08950(9) 0.0187(5) Uani 1 1 d . . .
N6 N 0.4595(3) 0.5106(2) 0.15270(10) 0.0274(6) Uani 1 1 d . . .
N7 N 0.2920(3) 0.5344(2) 0.41871(11) 0.0302(6) Uani 1 1 d . . .
N8 N -0.0138(3) -0.1118(2) 0.36669(10) 0.0257(6) Uani 1 1 d . . .
C1 C 0.0224(3) -0.0530(2) 0.27553(11) 0.0165(6) Uani 1 1 d . . .
C2 C -0.0738(3) -0.1644(3) 0.24475(11) 0.0189(6) Uani 1 1 d . . .
C3 C -0.0688(3) -0.1553(2) 0.18982(11) 0.0174(6) Uani 1 1 d . . .
C4 C 0.0379(3) -0.0430(2) 0.18692(11) 0.0161(6) Uani 1 1 d . . .
C5 C 0.1003(3) -0.0081(2) 0.14117(11) 0.0162(6) Uani 1 1 d . . .
C6 C 0.2032(3) 0.0965(2) 0.13598(11) 0.0148(5) Uani 1 1 d . . .
C7 C 0.2762(3) 0.1202(3) 0.08924(11) 0.0174(6) Uani 1 1 d . . .
C8 C 0.3522(3) 0.2435(3) 0.10074(11) 0.0181(6) Uani 1 1 d . . .
C9 C 0.3285(3) 0.2939(3) 0.15502(11) 0.0158(5) Uani 1 1 d . . .
C10 C 0.3750(3) 0.4187(2) 0.18327(11) 0.0169(6) Uani 1 1 d . . .
C11 C 0.3567(3) 0.4729(2) 0.23557(11) 0.0167(6) Uani 1 1 d . . .
C12 C 0.3909(3) 0.6098(3) 0.25910(11) 0.0183(6) Uani 1 1 d . . .
C13 C 0.3584(3) 0.6154(3) 0.31130(11) 0.0190(6) Uani 1 1 d . . .
C14 C 0.3053(3) 0.4823(3) 0.32044(11) 0.0186(6) Uani 1 1 d . . .
C15 C 0.2658(3) 0.4358(3) 0.36940(12) 0.0208(6) Uani 1 1 d . . .
C16 C 0.2123(3) 0.3096(3) 0.37984(11) 0.0178(6) Uani 1 1 d . . .
C17 C 0.2068(3) 0.2604(3) 0.43322(11) 0.0194(6) Uani 1 1 d . . .
C18 C 0.1552(3) 0.1295(3) 0.42283(11) 0.0199(6) Uani 1 1 d . . .
C19 C 0.1215(3) 0.1002(3) 0.36282(11) 0.0174(6) Uani 1 1 d . . .
C20 C 0.0501(3) -0.0156(3) 0.33241(11) 0.0182(6) Uani 1 1 d . . .
C21 C -0.1669(3) -0.2729(3) 0.26568(13) 0.0260(7) Uani 1 1 d . . .
H21A H -0.2592 -0.2906 0.2415 0.031 Uiso 1 1 calc R . .
H21B H -0.1824 -0.2437 0.3036 0.031 Uiso 1 1 calc R . .
C22 C -0.1036(4) -0.3998(3) 0.26679(15) 0.0387(8) Uani 1 1 d . . .
H22A H -0.1699 -0.4688 0.2783 0.058 Uiso 1 1 calc R . .
H22B H -0.0161 -0.3847 0.2932 0.058 Uiso 1 1 calc R . .
H22C H -0.0841 -0.4270 0.2296 0.058 Uiso 1 1 calc R . .
C23 C -0.1692(3) -0.2363(3) 0.14344(11) 0.0202(6) Uani 1 1 d . . .
H23A H -0.2041 -0.3220 0.1556 0.024 Uiso 1 1 calc R . .
H23B H -0.1202 -0.2528 0.1113 0.024 Uiso 1 1 calc R . .
C24 C -0.2940(3) -0.1649(3) 0.12582(12) 0.0260(7) Uani 1 1 d . . .
H24A H -0.3650 -0.2240 0.0993 0.039 Uiso 1 1 calc R . .
H24B H -0.2612 -0.0870 0.1084 0.039 Uiso 1 1 calc R . .
H24C H -0.3349 -0.1386 0.1586 0.039 Uiso 1 1 calc R . .
C25 C 0.2869(3) 0.0253(3) 0.03999(11) 0.0210(6) Uani 1 1 d . . .
H25A H 0.3114 0.0749 0.0089 0.025 Uiso 1 1 calc R . .
H25B H 0.1951 -0.0310 0.0275 0.025 Uiso 1 1 calc R . .
C26 C 0.3976(3) -0.0602(3) 0.05512(12) 0.0254(6) Uani 1 1 d . . .
H26A H 0.4067 -0.1170 0.0221 0.038 Uiso 1 1 calc R . .
H26B H 0.3699 -0.1142 0.0839 0.038 Uiso 1 1 calc R . .
H26C H 0.4877 -0.0043 0.0691 0.038 Uiso 1 1 calc R . .
C27 C 0.4402(3) 0.3051(3) 0.06131(12) 0.0250(6) Uani 1 1 d . . .
H27A H 0.4899 0.2385 0.0447 0.030 Uiso 1 1 calc R . .
H27B H 0.5116 0.3764 0.0822 0.030 Uiso 1 1 calc R . .
C28 C 0.3517(4) 0.3613(3) 0.01449(13) 0.0417(9) Uani 1 1 d . . .
H28A H 0.4111 0.3911 -0.0126 0.063 Uiso 1 1 calc R . .
H28B H 0.3127 0.4355 0.0303 0.063 Uiso 1 1 calc R . .
H28C H 0.2751 0.2932 -0.0039 0.063 Uiso 1 1 calc R . .
C29 C 0.4335(3) 0.7305(3) 0.23120(12) 0.0224(6) Uani 1 1 d . . .
H29A H 0.4950 0.7098 0.2038 0.027 Uiso 1 1 calc R . .
H29B H 0.4873 0.8005 0.2594 0.027 Uiso 1 1 calc R . .
C30 C 0.3055(3) 0.7795(3) 0.20191(13) 0.0314(7) Uani 1 1 d . . .
H30A H 0.3361 0.8552 0.1827 0.047 Uiso 1 1 calc R . .
H30B H 0.2475 0.8053 0.2294 0.047 Uiso 1 1 calc R . .
H30C H 0.2506 0.7094 0.1748 0.047 Uiso 1 1 calc R . .
C31 C 0.3760(3) 0.7427(3) 0.34904(12) 0.0218(6) Uani 1 1 d . . .
H31A H 0.3165 0.7302 0.3784 0.026 Uiso 1 1 calc R . .
H31B H 0.3436 0.8115 0.3271 0.026 Uiso 1 1 calc R . .
C32 C 0.5294(3) 0.7890(3) 0.37638(14) 0.0331(7) Uani 1 1 d . . .
H32A H 0.5345 0.8667 0.4028 0.050 Uiso 1 1 calc R . .
H32B H 0.5871 0.8108 0.3477 0.050 Uiso 1 1 calc R . .
H32C H 0.5641 0.7188 0.3960 0.050 Uiso 1 1 calc R . .
C33 C 0.2498(3) 0.3281(3) 0.49170(12) 0.0264(7) Uani 1 1 d . . .
H33A H 0.3132 0.4114 0.4909 0.032 Uiso 1 1 calc R . .
H33B H 0.3019 0.2718 0.5148 0.032 Uiso 1 1 calc R . .
C34 C 0.1231(4) 0.3565(3) 0.51760(13) 0.0357(8) Uani 1 1 d . . .
H34A H 0.1528 0.3897 0.5568 0.054 Uiso 1 1 calc R . .
H34B H 0.0553 0.2757 0.5146 0.054 Uiso 1 1 calc R . .
H34C H 0.0794 0.4223 0.4980 0.054 Uiso 1 1 calc R . .
C35 C 0.1589(3) 0.0344(3) 0.46600(12) 0.0244(6) Uani 1 1 d . . .
H35A H 0.0763 -0.0355 0.4567 0.029 Uiso 1 1 calc R . .
H35B H 0.1548 0.0807 0.5027 0.029 Uiso 1 1 calc R . .
C36 C 0.2927(4) -0.0268(3) 0.46888(14) 0.0385(8) Uani 1 1 d . . .
H36A H 0.2889 -0.0949 0.4943 0.058 Uiso 1 1 calc R . .
H36B H 0.3740 0.0411 0.4824 0.058 Uiso 1 1 calc R . .
H36C H 0.3010 -0.0659 0.4318 0.058 Uiso 1 1 calc R . .
Cl1 Cl -0.34605(7) 0.15706(7) 0.20300(3) 0.02628(19) Uani 1 1 d . . .
O11 O -0.4652(2) 0.0562(2) 0.20334(9) 0.0315(5) Uani 1 1 d . . .
O12 O -0.2227(2) 0.1149(2) 0.23163(10) 0.0366(6) Uani 1 1 d . . .
O13 O -0.3282(2) 0.1744(2) 0.14704(10) 0.0440(6) Uani 1 1 d . . .
O14 O -0.3688(2) 0.2764(2) 0.23195(10) 0.0353(5) Uani 1 1 d . . .
O15 O 0.5477(2) 0.2764(2) 0.36566(9) 0.0391(6) Uani 1 1 d . . .
C37 C 0.6161(6) 0.2027(7) 0.4029(3) 0.136(4) Uani 1 1 d . . .
H37A H 0.5983 0.1093 0.3876 0.163 Uiso 1 1 calc R . .
H37B H 0.5789 0.2097 0.4385 0.163 Uiso 1 1 calc R . .
C38 C 0.7703(4) 0.2513(4) 0.41282(18) 0.0570(12) Uani 1 1 d . . .
H38A H 0.8241 0.1780 0.4088 0.068 Uiso 1 1 calc R . .
H38B H 0.8004 0.2994 0.4503 0.068 Uiso 1 1 calc R . .
C39 C 0.7896(3) 0.3425(3) 0.36777(15) 0.0385(8) Uani 1 1 d . . .
H39A H 0.8099 0.2953 0.3336 0.046 Uiso 1 1 calc R . .
H39B H 0.8655 0.4175 0.3808 0.046 Uiso 1 1 calc R . .
C40 C 0.6464(3) 0.3872(3) 0.35819(14) 0.0338(8) Uani 1 1 d . . .
H40A H 0.6429 0.4628 0.3853 0.041 Uiso 1 1 calc R . .
H40B H 0.6266 0.4130 0.3202 0.041 Uiso 1 1 calc R . .
O16 O 0.0131(2) 0.3499(2) 0.12598(9) 0.0340(5) Uani 1 1 d . E .
C41 C 0.0114(4) 0.4776(3) 0.11098(15) 0.0482(10) Uani 1 1 d . . .
H41A H 0.0714 0.5007 0.0855 0.058 Uiso 0.50 1 d P A 1
H41B H 0.0273 0.5415 0.1432 0.058 Uiso 0.50 1 d P B 1
H41C H 0.1005 0.5283 0.1208 0.058 Uiso 0.50 1 d P C 2
H41D H -0.0537 0.5180 0.1317 0.058 Uiso 0.50 1 d P D 2
C42 C -0.1535(7) 0.4552(6) 0.0826(3) 0.0338(16) Uani 0.50 1 d P E 1
H42A H -0.2189 0.4442 0.1087 0.041 Uiso 0.50 1 d P F 1
H42B H -0.1738 0.5252 0.0602 0.041 Uiso 0.50 1 d P G 1
C42A C -0.0396(8) 0.4727(7) 0.0510(3) 0.0463(19) Uani 0.50 1 d P E 2
H42C H 0.0320 0.4636 0.0276 0.056 Uiso 0.50 1 d P H 2
H42D H -0.0842 0.5480 0.0403 0.056 Uiso 0.50 1 d P I 2
C43 C -0.1581(4) 0.3332(4) 0.04754(15) 0.0475(10) Uani 1 1 d . E 1
H43A H -0.1276 0.3502 0.0130 0.057 Uiso 0.50 1 d P J 1
H43B H -0.2521 0.2842 0.0400 0.057 Uiso 0.50 1 d P K 1
H43C H -0.1908 0.2916 0.0104 0.057 Uiso 0.50 1 d P L 2
H43D H -0.2374 0.3469 0.0657 0.057 Uiso 0.50 1 d P M 2
C44 C -0.0619(4) 0.2591(3) 0.08008(15) 0.0406(8) Uani 1 1 d . . .
H44A H -0.1157 0.1832 0.0937 0.049 Uiso 1 1 calc R E 1
H44B H 0.0039 0.2267 0.0569 0.049 Uiso 1 1 calc R E 1

loop_
_atom_site_aniso_label
_atom_site_aniso_U_11
_atom_site_aniso_U_22
_atom_site_aniso_U_33
_atom_site_aniso_U_23
_atom_site_aniso_U_13
_atom_site_aniso_U_12
Fe1 0.0147(2) 0.0175(2) 0.0116(2) 0.00128(15) 0.00120(15) 0.00110(15)
O1 0.0238(11) 0.0335(11) 0.0170(11) 0.0036(9) -0.0027(9) 0.0021(9)
O2 0.0291(11) 0.0242(11) 0.0224(11) -0.0001(8) 0.0047(9) 0.0025(9)
O3 0.0612(16) 0.0319(12) 0.0260(13) 0.0059(10) 0.0072(11) 0.0029(11)
O4 0.0332(13) 0.0367(13) 0.0453(15) -0.0053(11) 0.0146(11) -0.0064(10)
O5 0.0424(13) 0.0283(12) 0.0360(14) 0.0008(10) 0.0127(11) 0.0085(10)
O6 0.0383(13) 0.0380(13) 0.0273(13) 0.0012(10) -0.0053(10) -0.0079(10)
O7 0.0277(12) 0.0437(13) 0.0253(12) 0.0030(10) 0.0102(10) -0.0031(10)
O8 0.0358(12) 0.0303(12) 0.0276(12) 0.0097(9) 0.0018(10) 0.0040(10)
O9 0.0187(9) 0.0229(10) 0.0196(10) 0.0039(8) 0.0030(8) 0.0032(8)
O10 0.0167(9) 0.0239(10) 0.0145(10) -0.0011(8) -0.0009(8) 0.0030(8)
N1 0.0141(11) 0.0189(11) 0.0136(12) 0.0026(9) 0.0022(9) 0.0011(9)
N2 0.0147(11) 0.0159(11) 0.0120(11) 0.0012(8) 0.0014(9) 0.0024(9)
N3 0.0164(11) 0.0179(11) 0.0124(11) 0.0019(9) -0.0001(9) 0.0022(9)
N4 0.0185(11) 0.0173(11) 0.0136(12) 0.0016(9) 0.0028(9) 0.0019(9)
N5 0.0213(12) 0.0191(12) 0.0154(12) 0.0026(9) 0.0061(10) -0.0013(10)
N6 0.0352(15) 0.0235(13) 0.0218(14) -0.0027(10) 0.0061(12) 0.0007(11)
N7 0.0418(16) 0.0273(14) 0.0203(14) 0.0032(11) 0.0066(12) -0.0011(12)
N8 0.0257(13) 0.0341(14) 0.0138(13) -0.0001(10) 0.0025(10) -0.0043(11)
C1 0.0141(13) 0.0191(13) 0.0167(14) 0.0044(10) 0.0023(11) 0.0029(10)
C2 0.0169(13) 0.0206(14) 0.0186(15) 0.0034(11) 0.0010(11) 0.0020(11)
C3 0.0125(12) 0.0184(13) 0.0206(15) 0.0020(11) 0.0007(11) 0.0027(10)
C4 0.0145(13) 0.0177(13) 0.0147(14) 0.0022(10) -0.0015(11) 0.0015(10)
C5 0.0174(13) 0.0170(13) 0.0132(14) 0.0000(10) -0.0019(11) 0.0045(10)
C6 0.0154(13) 0.0183(13) 0.0104(13) 0.0023(10) -0.0008(10) 0.0038(10)
C7 0.0163(13) 0.0207(14) 0.0156(14) 0.0038(11) 0.0005(11) 0.0052(11)
C8 0.0162(13) 0.0201(14) 0.0182(15) 0.0020(11) 0.0010(11) 0.0045(11)
C9 0.0142(12) 0.0202(13) 0.0129(14) 0.0023(10) 0.0007(11) 0.0034(10)
C10 0.0155(13) 0.0172(13) 0.0170(14) 0.0049(10) 0.0005(11) -0.0004(10)
C11 0.0114(12) 0.0188(13) 0.0184(14) 0.0020(11) -0.0023(11) 0.0021(10)
C12 0.0153(13) 0.0199(14) 0.0185(15) 0.0020(11) -0.0008(11) 0.0022(11)
C13 0.0188(13) 0.0196(14) 0.0171(15) -0.0014(11) -0.0002(11) 0.0034(11)
C14 0.0187(13) 0.0209(14) 0.0144(14) -0.0002(10) -0.0001(11) 0.0011(11)
C15 0.0222(14) 0.0203(14) 0.0176(15) -0.0028(11) 0.0004(12) 0.0012(11)
C16 0.0148(13) 0.0255(14) 0.0122(14) -0.0019(11) 0.0012(11) 0.0037(11)
C17 0.0172(13) 0.0279(15) 0.0128(14) -0.0001(11) 0.0034(11) 0.0025(11)
C18 0.0173(13) 0.0290(15) 0.0146(14) 0.0043(11) 0.0037(11) 0.0056(11)
C19 0.0168(13) 0.0224(14) 0.0143(14) 0.0025(11) 0.0051(11) 0.0049(11)
C20 0.0187(13) 0.0216(14) 0.0149(14) 0.0041(11) 0.0053(11) 0.0018(11)
C21 0.0241(15) 0.0304(16) 0.0212(16) 0.0032(12) 0.0056(12) -0.0051(12)
C22 0.056(2) 0.0242(16) 0.037(2) 0.0083(14) 0.0112(17) 0.0008(15)
C23 0.0196(14) 0.0221(14) 0.0164(14) -0.0007(11) 0.0019(11) -0.0024(11)
C24 0.0197(14) 0.0316(16) 0.0231(16) -0.0015(12) -0.0013(12) -0.0005(12)
C25 0.0241(15) 0.0232(15) 0.0143(14) 0.0016(11) 0.0017(11) 0.0002(12)
C26 0.0286(16) 0.0266(15) 0.0212(16) -0.0040(12) 0.0050(12) 0.0080(12)
C27 0.0269(15) 0.0238(15) 0.0225(16) -0.0012(12) 0.0090(12) -0.0052(12)
C28 0.063(2) 0.0364(19) 0.0224(18) 0.0117(14) 0.0028(16) -0.0047(17)
C29 0.0250(15) 0.0182(14) 0.0222(15) 0.0015(11) 0.0008(12) 0.0001(11)
C30 0.0340(17) 0.0255(16) 0.0335(19) 0.0115(13) -0.0020(14) 0.0028(13)
C31 0.0263(15) 0.0205(14) 0.0175(15) -0.0024(11) 0.0053(12) 0.0005(11)
C32 0.0312(17) 0.0329(17) 0.0302(18) -0.0037(14) -0.0017(14) -0.0014(13)
C33 0.0330(16) 0.0289(16) 0.0150(15) -0.0006(12) 0.0004(13) 0.0020(13)
C34 0.049(2) 0.0356(18) 0.0217(17) -0.0060(13) 0.0101(15) 0.0033(15)
C35 0.0328(16) 0.0284(15) 0.0114(14) 0.0034(11) 0.0038(12) 0.0023(13)
C36 0.051(2) 0.0385(19) 0.0288(19) 0.0123(15) 0.0008(16) 0.0170(16)
Cl1 0.0173(3) 0.0302(4) 0.0303(4) 0.0004(3) 0.0027(3) 0.0029(3)
O11 0.0178(10) 0.0341(12) 0.0394(14) -0.0092(10) 0.0081(9) -0.0022(9)
O12 0.0193(11) 0.0353(12) 0.0548(16) 0.0115(11) -0.0004(10) 0.0048(9)
O13 0.0420(14) 0.0586(16) 0.0319(14) 0.0090(11) 0.0111(11) 0.0021(12)
O14 0.0301(12) 0.0281(12) 0.0450(15) -0.0042(10) 0.0000(10) 0.0063(9)
O15 0.0317(12) 0.0548(15) 0.0231(12) 0.0023(10) -0.0032(10) -0.0101(11)
C37 0.077(4) 0.151(6) 0.148(6) 0.125(5) -0.078(4) -0.062(4)
C38 0.049(2) 0.055(2) 0.061(3) 0.017(2) -0.016(2) 0.0054(19)
C39 0.0305(17) 0.042(2) 0.039(2) -0.0058(15) -0.0007(15) 0.0035(15)
C40 0.0323(17) 0.0317(17) 0.0332(19) -0.0015(14) -0.0049(14) 0.0036(14)
O16 0.0401(13) 0.0355(12) 0.0264(12) 0.0131(10) -0.0007(10) 0.0062(10)
C41 0.069(3) 0.0311(19) 0.035(2) 0.0018(15) -0.0183(19) 0.0031(17)
C42 0.035(4) 0.038(4) 0.025(3) -0.007(3) -0.011(3) 0.018(3)
C42A 0.063(5) 0.032(4) 0.039(4) 0.009(3) -0.008(4) 0.003(3)
C43 0.0345(19) 0.068(3) 0.034(2) -0.0201(18) -0.0097(16) 0.0196(18)
C44 0.055(2) 0.0316(18) 0.038(2) 0.0059(15) 0.0187(17) 0.0034(16)

loop_
_atom_type_symbol
_atom_type_description
_atom_type_scat_dispersion_real
_atom_type_scat_dispersion_imag
_atom_type_scat_source
C C 0.0033 0.0016 'International Tables Vol C Tables 4.2.6.8 and 6.1.1.4'
H H 0.0000 0.0000 'International Tables Vol C Tables 4.2.6.8 and 6.1.1.4'
N N 0.0061 0.0033 'International Tables Vol C Tables 4.2.6.8 and 6.1.1.4'
O O 0.0106 0.0060 'International Tables Vol C Tables 4.2.6.8 and 6.1.1.4'
Cl Cl 0.1484 0.1585 'International Tables Vol C Tables 4.2.6.8 and 6.1.1.4'
Fe Fe 0.3463 0.8444 'International Tables Vol C Tables 4.2.6.8 and 6.1.1.4'

loop_
_geom_angle_atom_site_label_1
_geom_angle_atom_site_label_2
_geom_angle_atom_site_label_3
_geom_angle
_geom_angle_site_symmetry_1
_geom_angle_site_symmetry_3
_geom_angle_publ_flag
N4 Fe1 N2 177.19(8) . . ?
N4 Fe1 N1 90.33(9) . . ?
N2 Fe1 N1 89.55(9) . . ?
N4 Fe1 N3 89.55(9) . . ?
N2 Fe1 N3 90.69(9) . . ?
N1 Fe1 N3 177.55(8) . . ?
N4 Fe1 O10 86.47(8) . . ?
N2 Fe1 O10 90.72(8) . . ?
N1 Fe1 O10 89.87(8) . . ?
N3 Fe1 O10 92.57(8) . . ?
N4 Fe1 O9 93.76(8) . . ?
N2 Fe1 O9 89.05(8) . . ?
N1 Fe1 O9 90.04(8) . . ?
N3 Fe1 O9 87.52(8) . . ?
O10 Fe1 O9 179.75(8) . . ?
C4 N1 C1 106.4(2) . . ?
C4 N1 Fe1 125.89(17) . . ?
C1 N1 Fe1 126.53(18) . . ?
C6 N2 C9 106.2(2) . . ?
C6 N2 Fe1 126.70(17) . . ?
C9 N2 Fe1 126.74(17) . . ?
C14 N3 C11 106.5(2) . . ?
C14 N3 Fe1 127.03(18) . . ?
C11 N3 Fe1 125.25(17) . . ?
C16 N4 C19 106.3(2) . . ?
C16 N4 Fe1 126.87(18) . . ?
C19 N4 Fe1 124.35(18) . . ?
O1 N5 O2 125.3(2) . . ?
O1 N5 C5 117.5(2) . . ?
O2 N5 C5 117.2(2) . . ?
O4 N6 O3 126.1(3) . . ?
O4 N6 C10 117.2(2) . . ?
O3 N6 C10 116.7(2) . . ?
O5 N7 O6 126.0(3) . . ?
O5 N7 C15 116.7(2) . . ?
O6 N7 C15 117.3(3) . . ?
O8 N8 O7 125.1(2) . . ?
O8 N8 C20 118.0(2) . . ?
O7 N8 C20 116.8(2) . . ?
N1 C1 C20 121.1(2) . . ?
N1 C1 C2 109.7(2) . . ?
C20 C1 C2 129.2(2) . . ?
C3 C2 C1 107.0(2) . . ?
C3 C2 C21 123.1(2) . . ?
C1 C2 C21 129.9(3) . . ?
C2 C3 C4 106.5(2) . . ?
C2 C3 C23 124.4(2) . . ?
C4 C3 C23 128.6(2) . . ?
N1 C4 C5 121.2(2) . . ?
N1 C4 C3 110.2(2) . . ?
C5 C4 C3 128.2(2) . . ?
C6 C5 C4 130.8(2) . . ?
C6 C5 N5 114.5(2) . . ?
C4 C5 N5 114.7(2) . . ?
N2 C6 C5 121.3(2) . . ?
N2 C6 C7 109.9(2) . . ?
C5 C6 C7 128.6(2) . . ?
C8 C7 C6 106.8(2) . . ?
C8 C7 C25 124.0(2) . . ?
C6 C7 C25 128.7(2) . . ?
C7 C8 C9 106.8(2) . . ?
C7 C8 C27 122.8(2) . . ?
C9 C8 C27 130.4(2) . . ?
N2 C9 C10 121.3(3) . . ?
N2 C9 C8 110.1(2) . . ?
C10 C9 C8 128.6(3) . . ?
C9 C10 C11 131.3(3) . . ?
C9 C10 N6 114.7(3) . . ?
C11 C10 N6 114.0(2) . . ?
N3 C11 C10 122.6(2) . . ?
N3 C11 C12 109.3(2) . . ?
C10 C11 C12 128.0(3) . . ?
C13 C12 C11 107.1(2) . . ?
C13 C12 C29 122.9(2) . . ?
C11 C12 C29 129.4(3) . . ?
C12 C13 C14 106.6(2) . . ?
C12 C13 C31 123.0(2) . . ?
C14 C13 C31 130.4(3) . . ?
N3 C14 C15 121.2(2) . . ?
N3 C14 C13 110.3(2) . . ?
C15 C14 C13 128.4(3) . . ?
C16 C15 C14 130.4(3) . . ?
C16 C15 N7 114.2(2) . . ?
C14 C15 N7 115.4(2) . . ?
N4 C16 C15 121.9(2) . . ?
N4 C16 C17 110.3(2) . . ?
C15 C16 C17 127.7(3) . . ?
C18 C17 C16 106.8(2) . . ?
C18 C17 C33 122.1(2) . . ?
C16 C17 C33 131.1(2) . . ?
C17 C18 C19 106.7(2) . . ?
C17 C18 C35 124.4(2) . . ?
C19 C18 C35 128.0(2) . . ?
N4 C19 C20 122.0(2) . . ?
N4 C19 C18 109.7(2) . . ?
C20 C19 C18 128.1(3) . . ?
C1 C20 C19 131.1(3) . . ?
C1 C20 N8 114.9(2) . . ?
C19 C20 N8 114.0(2) . . ?
C2 C21 C22 112.3(3) . . ?
C3 C23 C24 110.4(2) . . ?
C7 C25 C26 110.9(2) . . ?
C8 C27 C28 112.2(2) . . ?
C12 C29 C30 111.1(2) . . ?
C13 C31 C32 112.3(2) . . ?
C17 C33 C34 111.3(2) . . ?
C18 C35 C36 110.6(3) . . ?
O13 Cl1 O14 111.08(15) . . ?
O13 Cl1 O11 109.49(14) . . ?
O14 Cl1 O11 109.08(13) . . ?
O13 Cl1 O12 109.70(15) . . ?
O14 Cl1 O12 109.29(13) . . ?
O11 Cl1 O12 108.15(13) . . ?
C37 O15 C40 107.8(3) . . ?
O15 C37 C38 110.2(3) . . ?
C37 C38 C39 103.3(3) . . ?
C38 C39 C40 101.6(3) . . ?
O15 C40 C39 105.3(2) . . ?
C41 O16 C44 108.0(2) . . ?
O16 C41 C42A 110.0(4) . . ?
O16 C41 C42 96.7(3) . . ?
C42A C41 C42 54.8(4) . . ?
C43 C42 C41 99.1(4) . . ?
C42 C43 C44 105.0(3) . . ?
O16 C44 C43 106.1(3) . . ?

loop_
_geom_bond_atom_site_label_1
_geom_bond_atom_site_label_2
_geom_bond_distance
_geom_bond_site_symmetry_2
_geom_bond_publ_flag
Fe1 N4 2.055(2) . ?
Fe1 N2 2.059(2) . ?
Fe1 N1 2.061(2) . ?
Fe1 N3 2.068(2) . ?
Fe1 O10 2.0695(18) . ?
Fe1 O9 2.0697(18) . ?
O1 N5 1.212(3) . ?
O2 N5 1.231(3) . ?
O3 N6 1.235(3) . ?
O4 N6 1.205(3) . ?
O5 N7 1.205(3) . ?
O6 N7 1.234(3) . ?
O7 N8 1.234(3) . ?
O8 N8 1.211(3) . ?
N1 C4 1.370(3) . ?
N1 C1 1.382(3) . ?
N2 C6 1.377(3) . ?
N2 C9 1.378(3) . ?
N3 C14 1.368(3) . ?
N3 C11 1.376(3) . ?
N4 C16 1.375(3) . ?
N4 C19 1.380(3) . ?
N5 C5 1.489(3) . ?
N6 C10 1.487(4) . ?
N7 C15 1.481(4) . ?
N8 C20 1.481(3) . ?
C1 C20 1.390(4) . ?
C1 C2 1.458(4) . ?
C2 C3 1.362(4) . ?
C2 C21 1.511(4) . ?
C3 C4 1.459(4) . ?
C3 C23 1.497(4) . ?
C4 C5 1.395(4) . ?
C5 C6 1.395(4) . ?
C6 C7 1.448(4) . ?
C7 C8 1.368(4) . ?
C7 C25 1.514(4) . ?
C8 C9 1.446(4) . ?
C8 C27 1.500(4) . ?
C9 C10 1.396(4) . ?
C10 C11 1.397(4) . ?
C11 C12 1.458(4) . ?
C12 C13 1.356(4) . ?
C12 C29 1.510(4) . ?
C13 C14 1.449(4) . ?
C13 C31 1.518(4) . ?
C14 C15 1.410(4) . ?
C15 C16 1.395(4) . ?
C16 C17 1.447(4) . ?
C17 C18 1.366(4) . ?
C17 C33 1.514(4) . ?
C18 C19 1.454(4) . ?
C18 C35 1.506(4) . ?
C19 C20 1.394(4) . ?
C21 C22 1.533(4) . ?
C23 C24 1.545(4) . ?
C25 C26 1.520(4) . ?
C27 C28 1.543(4) . ?
C29 C30 1.526(4) . ?
C31 C32 1.542(4) . ?
C33 C34 1.519(4) . ?
C35 C36 1.527(4) . ?
Cl1 O13 1.427(2) . ?
Cl1 O14 1.434(2) . ?
Cl1 O11 1.448(2) . ?
Cl1 O12 1.450(2) . ?
O15 C37 1.399(5) . ?
O15 C40 1.431(4) . ?
C37 C38 1.495(6) . ?
C38 C39 1.526(5) . ?
C39 C40 1.528(4) . ?
O16 C41 1.406(4) . ?
O16 C44 1.440(4) . ?
C41 C42A 1.476(8) . ?
C41 C42 1.636(7) . ?
C42 C43 1.458(7) . ?
C43 C44 1.487(5) . ?

loop_
_geom_hbond_atom_site_label_D
_geom_hbond_atom_site_label_H
_geom_hbond_atom_site_label_A
_geom_hbond_distance_DH
_geom_hbond_distance_HA
_geom_hbond_distance_DA
_geom_hbond_angle_DHA
_geom_hbond_site_symmetry_A
O9 H9A O16 0.86 1.88 2.694(3) 156.8 .
O9 H9B O12 0.86 1.88 2.734(3) 172.7 .
O10 H10A O15 0.84 1.81 2.643(3) 169.6 .
O10 H10B O11 0.85 1.91 2.761(3) 177.0 1_655
